data_7216880
loop_
_publ_author_name
'Blakemore, Paul R.'
'Kim, Sung-Kee'
'Schulze, Volker K.'
'White, James D.'
'Yokochi, Alexandre F. T.'

_publ_section_title
;
 Asymmetric synthesis of (+)-loline, a pyrrolizidine alkaloid from rye
 grass and tall fescue
;
_journal_issue 15
_journal_name_full 'Journal of the Chemical Society, Perkin Transactions 1'
_journal_page_first 1831
_journal_paper_doi 10.1039/b103936a
_journal_year 2001
_chemical_formula_sum 'C13 H23 N O3 Si'
_chemical_formula_weight 269.41
_chemical_name_systematic
; 
? 
;
_space_group_IT_number 4
_symmetry_cell_setting monoclinic
_symmetry_space_group_name_Hall 'P 2yb'
_symmetry_space_group_name_H-M 'P 1 21 1'
_atom_sites_solution_hydrogens geom
_atom_sites_solution_primary direct
_atom_sites_solution_secondary difmap
_audit_creation_method SHELXL-97
_cell_angle_alpha 90.00
_cell_angle_beta 94.73(1)
_cell_angle_gamma 90.00
_cell_formula_units_Z 4
_cell_length_a 13.645(2)
_cell_length_b 6.180(1)
_cell_length_c 18.791(3)
_cell_measurement_reflns_used 63
_cell_measurement_temperature 290(2)
_cell_measurement_theta_max 23.34
_cell_measurement_theta_min 5.23
_cell_volume 1579.2(4)
_computing_cell_refinement 'XSCANS V2.20'
_computing_data_collection 'XSCANS V2.20'
_computing_data_reduction 'XSCANS V2.20'
_computing_molecular_graphics 'ORTEP-III for windows'
_computing_structure_refinement 'SHELXL-97 (Sheldrick, 1997)'
_computing_structure_solution 'SHELXS-97 (Sheldrick, 1990)'
_diffrn_ambient_temperature 290(2)
_diffrn_measured_fraction_theta_full 0.693
_diffrn_measured_fraction_theta_max 0.693
_diffrn_measurement_device_type 'Siemens P4'
_diffrn_measurement_method '\w/2\q scans'
_diffrn_radiation_monochromator graphite
_diffrn_radiation_source 'fine-focus sealed tube'
_diffrn_radiation_type CuK\a
_diffrn_radiation_wavelength 1.54178
_diffrn_reflns_av_R_equivalents 0.0386
_diffrn_reflns_av_sigmaI/netI 0.0523
_diffrn_reflns_limit_h_max 8
_diffrn_reflns_limit_h_min -7
_diffrn_reflns_limit_k_max 6
_diffrn_reflns_limit_k_min -6
_diffrn_reflns_limit_l_max 20
_diffrn_reflns_limit_l_min -20
_diffrn_reflns_number 3328
_diffrn_reflns_theta_full 57.09
_diffrn_reflns_theta_max 57.09
_diffrn_reflns_theta_min 2.36
_diffrn_standards_decay_% None
_diffrn_standards_interval_count 97
_diffrn_standards_number 3
_exptl_absorpt_coefficient_mu 1.327
_exptl_absorpt_correction_T_max 0.8787
_exptl_absorpt_correction_T_min 0.7772
_exptl_absorpt_correction_type Psi-scans
_exptl_crystal_colour Colorless
_exptl_crystal_density_diffrn 1.133
_exptl_crystal_density_method 'not measured'
_exptl_crystal_description 'Trigonal prism'
_exptl_crystal_F_000 584
_exptl_crystal_size_max 0.20
_exptl_crystal_size_mid 0.10
_exptl_crystal_size_min 0.10
_refine_diff_density_max 0.262
_refine_diff_density_min -0.164
_refine_diff_density_rms 0.032
_refine_ls_abs_structure_details 'Flack H D (1983), Acta Cryst. A39, 876-881'
_refine_ls_abs_structure_Flack -0.01(10)
_refine_ls_extinction_coef 0.0018(5)
_refine_ls_extinction_expression Fc^*^=kFc[1+0.001xFc^2^\l^3^/sin(2\q)]^-1/4^
_refine_ls_extinction_method SHELXL
_refine_ls_goodness_of_fit_ref 1.060
_refine_ls_hydrogen_treatment mixed
_refine_ls_matrix_type full
_refine_ls_number_parameters 328
_refine_ls_number_reflns 2862
_refine_ls_number_restraints 7
_refine_ls_restrained_S_all 1.085
_refine_ls_R_factor_all 0.1247
_refine_ls_R_factor_gt 0.0678
_refine_ls_shift/su_max 0.001
_refine_ls_shift/su_mean 0.000
_refine_ls_structure_factor_coef Fsqd
_refine_ls_weighting_details 'calc w=1/[\s^2^(Fo^2^)+(0.0760P)^2^+1.1046P] where P=(Fo^2^+2Fc^2^)/3'
_refine_ls_weighting_scheme calc
_refine_ls_wR_factor_gt 0.1551
_refine_ls_wR_factor_ref 0.1880
_reflns_number_gt 1685
_reflns_number_total 2862
_reflns_threshold_expression >2sigma(I)
_cod_data_source_file b103936a.txt
_cod_data_source_block VS042398
_cod_depositor_comments
;
The following automatic conversions were performed:

'_symmetry_cell_setting' value 'Monoclinic' changed to 'monoclinic'
according to
/usr/data/users/saulius/automatic-downloads/retrospective/RSC/lib/dictionaries/cif_core.dic
dictionary named 'cif_core.dic' version 2.4.2 from 2011-04-26.

Automatic conversion script
Id: cif_fix_values 2281 2013-09-26 08:29:07Z andrius 
;
_cod_original_sg_symbol_H-M P2(1)
_cod_database_code 7216880

loop_
_symmetry_equiv_pos_as_xyz
'x, y, z'
'-x, y+1/2, -z'

loop_
_atom_site_label
_atom_site_type_symbol
_atom_site_fract_x
_atom_site_fract_y
_atom_site_fract_z
_atom_site_U_iso_or_equiv
_atom_site_adp_type
_atom_site_occupancy
_atom_site_symmetry_multiplicity
_atom_site_calc_flag
_atom_site_refinement_flags
_atom_site_disorder_assembly
_atom_site_disorder_group
N1 N 0.9533(10) 0.6801(16) 0.1489(5) 0.104(3) Uani 1 1 d . A .
O11 O 0.8763(5) 0.3821(12) 0.2551(3) 0.123(3) Uani 1 1 d . . .
O12 O 0.8314(7) 0.758(2) 0.0635(5) 0.213(5) Uani 1 1 d U . .
O13 O 1.0187(7) 0.8358(13) 0.1264(5) 0.142(3) Uani 1 1 d . . .
C11 C 0.8663(13) 0.635(4) 0.1090(7) 0.150(7) Uani 1 1 d . A .
C12 C 0.8350(9) 0.426(3) 0.1302(6) 0.125(5) Uani 1 1 d . . .
H12A H 0.8317 0.3269 0.0900 0.150 Uiso 1 1 calc R A .
H12B H 0.7704 0.4344 0.1480 0.150 Uiso 1 1 calc R . .
C13 C 0.9099(9) 0.3472(18) 0.1885(5) 0.097(3) Uani 1 1 d . A .
H13 H 0.9256 0.1941 0.1818 0.116 Uiso 1 1 calc R . .
C14 C 0.9986(9) 0.4882(19) 0.1796(5) 0.091(3) Uani 1 1 d . . .
H14 H 1.0313 0.5224 0.2266 0.110 Uiso 1 1 calc R A .
C15 C 1.0732(8) 0.4115(18) 0.1313(7) 0.101(3) Uani 1 1 d . A .
H15 H 1.1018 0.2761 0.1391 0.122 Uiso 1 1 calc R . .
C16 C 1.0990(8) 0.529(3) 0.0790(6) 0.113(4) Uani 1 1 d . . .
H16 H 1.1407 0.4684 0.0476 0.136 Uiso 1 1 calc R A .
C17 C 1.0659(9) 0.752(2) 0.0665(5) 0.123(4) Uani 1 1 d . A .
H17A H 1.1219 0.8428 0.0582 0.147 Uiso 1 1 calc R . .
H17B H 1.0203 0.7578 0.0242 0.147 Uiso 1 1 calc R . .
Si11 Si 0.8053(6) 0.2497(10) 0.3096(4) 0.074(2) Uani 0.50 1 d P A 1
C111 C 0.7636(17) -0.011(4) 0.2443(10) 0.088(8) Uiso 0.50 1 d P A 1
H11A H 0.7310 0.0408 0.2004 0.133 Uiso 0.50 1 calc PR A 1
H11B H 0.7197 -0.1025 0.2680 0.133 Uiso 0.50 1 calc PR A 1
H11C H 0.8209 -0.0923 0.2343 0.133 Uiso 0.50 1 calc PR A 1
C112 C 0.7133(19) 0.406(4) 0.3475(14) 0.094(8) Uiso 0.50 1 d P A 1
H11D H 0.7403 0.5427 0.3629 0.141 Uiso 0.50 1 calc PR A 1
H11E H 0.6907 0.3297 0.3876 0.141 Uiso 0.50 1 calc PR A 1
H11F H 0.6591 0.4283 0.3124 0.141 Uiso 0.50 1 calc PR A 1
C113 C 0.9045(18) 0.129(4) 0.3753(10) 0.092(6) Uiso 0.50 1 d P A 1
C114 C 0.980(3) 0.021(6) 0.3449(19) 0.199(17) Uiso 0.50 1 d P A 1
H11G H 0.9991 0.1023 0.3048 0.299 Uiso 0.50 1 calc PR A 1
H11H H 0.9573 -0.1195 0.3292 0.299 Uiso 0.50 1 calc PR A 1
H11I H 1.0350 0.0059 0.3797 0.299 Uiso 0.50 1 calc PR A 1
C115 C 0.9668(19) 0.306(4) 0.4130(12) 0.138(10) Uiso 0.50 1 d P A 1
H11J H 0.9839 0.2652 0.4617 0.206 Uiso 0.50 1 calc PR A 1
H11K H 0.9300 0.4390 0.4119 0.206 Uiso 0.50 1 calc PR A 1
H11L H 1.0257 0.3268 0.3891 0.206 Uiso 0.50 1 calc PR A 1
C116 C 0.8535(18) -0.008(4) 0.4309(12) 0.134(9) Uiso 0.50 1 d P A 1
H11M H 0.8862 -0.1448 0.4372 0.201 Uiso 0.50 1 calc PR A 1
H11N H 0.7859 -0.0306 0.4143 0.201 Uiso 0.50 1 calc PR A 1
H11O H 0.8569 0.0678 0.4757 0.201 Uiso 0.50 1 calc PR A 1
Si12 Si 0.8524(8) 0.1410(16) 0.2985(4) 0.109(3) Uani 0.50 1 d P A 2
C121 C 0.7338(17) 0.029(4) 0.2621(12) 0.108(9) Uiso 0.50 1 d P A 2
H12C H 0.7115 -0.0762 0.2946 0.163 Uiso 0.50 1 calc PR A 2
H12D H 0.7415 -0.0377 0.2168 0.163 Uiso 0.50 1 calc PR A 2
H12E H 0.6863 0.1440 0.2559 0.163 Uiso 0.50 1 calc PR A 2
C122 C 0.964(2) -0.060(4) 0.3211(14) 0.119(9) Uiso 0.50 1 d P A 2
H12F H 1.0174 0.0174 0.3462 0.178 Uiso 0.50 1 calc PR A 2
H12G H 0.9855 -0.1177 0.2776 0.178 Uiso 0.50 1 calc PR A 2
H12H H 0.9436 -0.1755 0.3504 0.178 Uiso 0.50 1 calc PR A 2
C123 C 0.824(3) 0.246(6) 0.3779(17) 0.175(11) Uiso 0.50 1 d P A 2
C124 C 0.904(2) 0.343(4) 0.4298(12) 0.140(10) Uiso 0.50 1 d P A 2
H12I H 0.9446 0.2300 0.4510 0.210 Uiso 0.50 1 calc PR A 2
H12J H 0.8740 0.4213 0.4665 0.210 Uiso 0.50 1 calc PR A 2
H12K H 0.9437 0.4406 0.4045 0.210 Uiso 0.50 1 calc PR A 2
C125 C 0.740(2) 0.415(5) 0.3681(15) 0.126(12) Uiso 0.50 1 d P A 2
H12L H 0.7178 0.4501 0.4138 0.188 Uiso 0.50 1 calc PR A 2
H12M H 0.6867 0.3561 0.3378 0.188 Uiso 0.50 1 calc PR A 2
H12N H 0.7642 0.5435 0.3467 0.188 Uiso 0.50 1 calc PR A 2
C126 C 0.7833(19) 0.028(5) 0.4277(13) 0.148(10) Uiso 0.50 1 d P A 2
H12O H 0.8325 -0.0836 0.4310 0.222 Uiso 0.50 1 calc PR A 2
H12P H 0.7234 -0.0286 0.4045 0.222 Uiso 0.50 1 calc PR A 2
H12Q H 0.7717 0.0768 0.4748 0.222 Uiso 0.50 1 calc PR A 2
N2 N 0.4114(9) -0.5596(12) 0.1368(4) 0.082(3) Uani 1 1 d . B .
O21 O 0.4023(5) -0.2543(11) 0.2605(3) 0.120(3) Uani 1 1 d . . .
O23 O 0.3696(5) -0.7097(10) 0.0867(4) 0.110(2) Uani 1 1 d . . .
C21 C 0.5095(15) -0.546(3) 0.1538(6) 0.117(5) Uani 1 1 d . B .
O22 O 0.5646(8) -0.695(2) 0.1399(4) 0.166(4) Uani 1 1 d . . .
C22 C 0.5307(10) -0.332(2) 0.1848(6) 0.128(5) Uani 1 1 d . . .
H22A H 0.5696 -0.2465 0.1544 0.153 Uiso 1 1 calc R B .
H22B H 0.5658 -0.3445 0.2317 0.153 Uiso 1 1 calc R . .
C23 C 0.4282(10) -0.2308(18) 0.1899(5) 0.105(4) Uani 1 1 d . B .
H23 H 0.4293 -0.0774 0.1769 0.126 Uiso 1 1 calc R . .
C24 C 0.3608(7) -0.3524(18) 0.1378(4) 0.082(3) Uani 1 1 d . . .
H24 H 0.2964 -0.3704 0.1566 0.099 Uiso 1 1 calc R B .
C25 C 0.3486(6) -0.2703(16) 0.0626(5) 0.090(3) Uani 1 1 d . B .
H25 H 0.3303 -0.1272 0.0540 0.108 Uiso 1 1 calc R . .
C26 C 0.3635(7) -0.3974(19) 0.0089(5) 0.090(3) Uani 1 1 d . . .
H26 H 0.3607 -0.3374 -0.0366 0.108 Uiso 1 1 calc R B .
C27 C 0.3840(8) -0.625(2) 0.0163(5) 0.106(3) Uani 1 1 d . B .
H27A H 0.4515 -0.6504 0.0061 0.127 Uiso 1 1 calc R . .
H27B H 0.3417 -0.7028 -0.0188 0.127 Uiso 1 1 calc R . .
Si21 Si 0.3684(7) -0.0267(15) 0.3019(4) 0.102(3) Uani 0.50 1 d P B 1
C211 C 0.2529(8) 0.077(2) 0.2468(5) 0.139(4) Uiso 0.50 1 d P B 1
H21A H 0.2682 0.1050 0.1987 0.208 Uiso 0.50 1 calc PR B 1
H21B H 0.2309 0.2089 0.2677 0.208 Uiso 0.50 1 calc PR B 1
H21C H 0.2018 -0.0295 0.2467 0.208 Uiso 0.50 1 calc PR B 1
C212 C 0.4603(18) 0.177(4) 0.3177(11) 0.106(8) Uiso 0.50 1 d P B 1
H21D H 0.4834 0.1771 0.3674 0.159 Uiso 0.50 1 calc PR B 1
H21E H 0.4328 0.3157 0.3048 0.159 Uiso 0.50 1 calc PR B 1
H21F H 0.5142 0.1470 0.2895 0.159 Uiso 0.50 1 calc PR B 1
C213 C 0.317(2) -0.130(5) 0.3825(11) 0.120(8) Uiso 0.50 1 d P B 1
C214 C 0.4082(19) -0.250(4) 0.4285(11) 0.129(9) Uiso 0.50 1 d P B 1
H21G H 0.4280 -0.1658 0.4700 0.193 Uiso 0.50 1 calc PR B 1
H21H H 0.4626 -0.2647 0.3995 0.193 Uiso 0.50 1 calc PR B 1
H21I H 0.3877 -0.3913 0.4429 0.193 Uiso 0.50 1 calc PR B 1
C215 C 0.2692(16) 0.046(4) 0.4240(10) 0.109(7) Uiso 0.50 1 d P B 1
H21J H 0.1991 0.0397 0.4141 0.163 Uiso 0.50 1 calc PR B 1
H21K H 0.2927 0.1847 0.4099 0.163 Uiso 0.50 1 calc PR B 1
H21L H 0.2857 0.0252 0.4742 0.163 Uiso 0.50 1 calc PR B 1
C216 C 0.2366(19) -0.305(4) 0.3688(13) 0.123(10) Uiso 0.50 1 d P B 1
H21M H 0.1976 -0.3130 0.4089 0.185 Uiso 0.50 1 calc PR B 1
H21N H 0.2672 -0.4431 0.3622 0.185 Uiso 0.50 1 calc PR B 1
H21O H 0.1953 -0.2690 0.3267 0.185 Uiso 0.50 1 calc PR B 1
Si22 Si 0.3147(7) -0.1347(13) 0.3063(3) 0.095(3) Uani 0.50 1 d P B 2
C221 C 0.2529(8) 0.077(2) 0.2468(5) 0.139(4) Uiso 0.50 1 d P B 2
H22C H 0.2399 0.2029 0.2747 0.208 Uiso 0.50 1 calc PR B 2
H22D H 0.1921 0.0214 0.2249 0.208 Uiso 0.50 1 calc PR B 2
H22E H 0.2951 0.1167 0.2105 0.208 Uiso 0.50 1 calc PR B 2
C222 C 0.2261(19) -0.334(4) 0.3353(13) 0.134(10) Uiso 0.50 1 d P B 2
H22F H 0.2610 -0.4513 0.3594 0.200 Uiso 0.50 1 calc PR B 2
H22G H 0.1871 -0.3889 0.2943 0.200 Uiso 0.50 1 calc PR B 2
H22H H 0.1841 -0.2662 0.3672 0.200 Uiso 0.50 1 calc PR B 2
C223 C 0.3891(18) -0.028(4) 0.3806(10) 0.100(6) Uiso 0.50 1 d P B 2
C224 C 0.461(2) 0.168(5) 0.3534(12) 0.129(9) Uiso 0.50 1 d P B 2
H22I H 0.5153 0.1901 0.3886 0.193 Uiso 0.50 1 calc PR B 2
H22J H 0.4240 0.2989 0.3468 0.193 Uiso 0.50 1 calc PR B 2
H22K H 0.4858 0.1262 0.3089 0.193 Uiso 0.50 1 calc PR B 2
C225 C 0.3332(17) 0.103(4) 0.4361(9) 0.105(7) Uiso 0.50 1 d P B 2
H22L H 0.3168 0.0090 0.4739 0.158 Uiso 0.50 1 calc PR B 2
H22M H 0.2741 0.1634 0.4128 0.158 Uiso 0.50 1 calc PR B 2
H22N H 0.3745 0.2184 0.4556 0.158 Uiso 0.50 1 calc PR B 2
C226 C 0.4595(18) -0.169(5) 0.4234(12) 0.138(10) Uiso 0.50 1 d P B 2
H22O H 0.4955 -0.2547 0.3919 0.207 Uiso 0.50 1 calc PR B 2
H22P H 0.4241 -0.2617 0.4531 0.207 Uiso 0.50 1 calc PR B 2
H22Q H 0.5045 -0.0805 0.4528 0.207 Uiso 0.50 1 calc PR B 2

loop_
_atom_site_aniso_label
_atom_site_aniso_U_11
_atom_site_aniso_U_22
_atom_site_aniso_U_33
_atom_site_aniso_U_23
_atom_site_aniso_U_13
_atom_site_aniso_U_12
N1 0.111(11) 0.095(8) 0.112(7) 0.019(6) 0.043(7) -0.001(8)
O11 0.169(7) 0.123(6) 0.079(4) 0.004(4) 0.022(4) -0.045(5)
O12 0.152(8) 0.298(11) 0.194(8) 0.133(9) 0.038(6) 0.052(8)
O13 0.177(9) 0.103(6) 0.155(7) 0.008(6) 0.060(6) 0.001(6)
C11 0.087(15) 0.26(2) 0.104(10) 0.071(12) 0.023(9) 0.029(14)
C12 0.071(11) 0.208(16) 0.097(8) 0.000(9) 0.007(7) -0.008(10)
C13 0.098(11) 0.099(8) 0.092(7) -0.004(6) -0.002(7) -0.023(8)
C14 0.089(12) 0.099(9) 0.082(6) 0.003(6) -0.020(7) -0.003(9)
C15 0.059(11) 0.106(8) 0.137(9) -0.002(8) -0.005(8) 0.024(7)
C16 0.082(10) 0.153(12) 0.108(9) -0.004(8) 0.022(7) -0.012(9)
C17 0.127(12) 0.144(11) 0.100(8) 0.017(8) 0.020(7) -0.006(9)
Si11 0.075(7) 0.062(4) 0.085(4) -0.005(4) 0.002(4) 0.014(4)
Si12 0.110(9) 0.116(7) 0.100(5) 0.013(5) 0.001(5) -0.010(6)
N2 0.096(10) 0.061(6) 0.089(5) -0.004(4) -0.003(6) 0.012(6)
O21 0.163(7) 0.115(6) 0.084(4) -0.024(4) 0.023(4) 0.044(5)
O23 0.155(7) 0.077(4) 0.094(4) -0.007(4) -0.009(4) -0.006(4)
C21 0.101(18) 0.168(16) 0.079(7) -0.006(8) -0.018(8) 0.042(13)
O22 0.134(10) 0.226(11) 0.135(6) -0.048(7) -0.006(5) 0.093(8)
C22 0.102(13) 0.167(12) 0.111(8) -0.038(9) -0.010(7) -0.017(10)
C23 0.124(13) 0.098(8) 0.090(7) -0.008(7) 0.003(8) 0.010(9)
C24 0.071(9) 0.103(9) 0.072(6) -0.010(6) 0.007(5) 0.004(7)
C25 0.069(9) 0.094(7) 0.107(7) 0.018(6) 0.009(6) 0.002(6)
C26 0.076(9) 0.113(9) 0.081(6) 0.007(6) 0.010(5) -0.018(7)
C27 0.088(9) 0.130(10) 0.099(7) -0.018(7) 0.005(6) -0.007(7)
Si21 0.077(8) 0.104(6) 0.125(5) -0.030(5) 0.016(4) -0.016(5)
Si22 0.099(9) 0.095(6) 0.087(4) -0.006(4) -0.018(4) -0.011(5)

loop_
_atom_type_symbol
_atom_type_description
_atom_type_scat_dispersion_real
_atom_type_scat_dispersion_imag
_atom_type_scat_source
C C 0.0181 0.0091 'International Tables Vol C Tables 4.2.6.8 and 6.1.1.4'
H H 0.0000 0.0000 'International Tables Vol C Tables 4.2.6.8 and 6.1.1.4'
N N 0.0311 0.0180 'International Tables Vol C Tables 4.2.6.8 and 6.1.1.4'
O O 0.0492 0.0322 'International Tables Vol C Tables 4.2.6.8 and 6.1.1.4'
Si Si 0.2541 0.3302 'International Tables Vol C Tables 4.2.6.8 and 6.1.1.4'

loop_
_geom_angle_atom_site_label_1
_geom_angle_atom_site_label_2
_geom_angle_atom_site_label_3
_geom_angle
C11 N1 O13 121.1(13)
C11 N1 C14 111.9(13)
O13 N1 C14 115.1(12)
C13 O11 Si11 136.5(7)
C13 O11 Si12 112.2(8)
Si11 O11 Si12 32.7(3)
N1 O13 C17 109.2(8)
O12 C11 N1 122(2)
O12 C11 C12 131(2)
N1 C11 C12 107.3(14)
C11 C12 C13 106.9(12)
O11 C13 C14 109.8(9)
O11 C13 C12 110.4(9)
C14 C13 C12 103.6(10)
N1 C14 C15 108.1(9)
N1 C14 C13 101.4(10)
C15 C14 C13 118.4(10)
C16 C15 C14 121.7(10)
C15 C16 C17 123.3(11)
O13 C17 C16 111.4(9)
O11 Si11 C112 116.3(9)
O11 Si11 C113 99.8(8)
C112 Si11 C113 116.0(11)
O11 Si11 C111 99.3(7)
C112 Si11 C111 119.3(12)
C113 Si11 C111 103.0(9)
C114 C113 C115 98(2)
C114 C113 C116 114(2)
C115 C113 C116 110.0(18)
C114 C113 Si11 116(2)
C115 C113 Si11 111.0(16)
C116 C113 Si11 108.4(17)
C123 Si12 O11 98.6(14)
C123 Si12 C121 102.3(15)
O11 Si12 C121 109.8(9)
C123 Si12 C122 106.0(16)
O11 Si12 C122 117.7(9)
C121 Si12 C122 118.9(13)
C124 C123 C125 107(3)
C124 C123 Si12 121(3)
C125 C123 Si12 112(2)
C124 C123 C126 102(2)
C125 C123 C126 108(2)
Si12 C123 C126 106(2)
C21 N2 O23 122.4(10)
C21 N2 C24 113.8(10)
O23 N2 C24 114.9(9)
C23 O21 Si21 116.5(7)
C23 O21 Si22 132.3(7)
Si21 O21 Si22 34.3(3)
N2 O23 C27 107.0(6)
O22 C21 N2 120.9(16)
O22 C21 C22 131.1(19)
N2 C21 C22 108.0(14)
C21 C22 C23 104.0(12)
O21 C23 C24 112.2(10)
O21 C23 C22 108.4(9)
C24 C23 C22 105.6(9)
N2 C24 C23 100.6(8)
N2 C24 C25 107.5(8)
C23 C24 C25 117.6(9)
C26 C25 C24 120.8(9)
C25 C26 C27 123.7(9)
C26 C27 O23 113.8(8)
O21 Si21 C212 116.6(9)
O21 Si21 C213 103.1(9)
C212 Si21 C213 114.8(11)
O21 Si21 C211 106.0(6)
C212 Si21 C211 112.8(11)
C213 Si21 C211 102.0(10)
C215 C213 C216 105(2)
C215 C213 C214 113.2(18)
C216 C213 C214 106(2)
C215 C213 Si21 112.5(17)
C216 C213 Si21 114.9(17)
C214 C213 Si21 105.4(18)
O21 Si22 C223 100.3(9)
O21 Si22 C222 111.4(10)
C223 Si22 C222 111.2(11)
C226 C223 C225 105.8(18)
C226 C223 C224 103(2)
C225 C223 C224 99.3(18)
C226 C223 Si22 120.5(19)
C225 C223 Si22 115.8(18)
C224 C223 Si22 109.9(15)

loop_
_geom_bond_atom_site_label_1
_geom_bond_atom_site_label_2
_geom_bond_distance
N1 C11 1.379(15)
N1 O13 1.401(11)
N1 C14 1.437(13)
O11 C13 1.386(10)
O11 Si11 1.678(10)
O11 Si12 1.741(11)
O12 C11 1.215(15)
O13 C17 1.437(12)
C11 C12 1.427(19)
C12 C13 1.515(14)
C13 C14 1.512(12)
C14 C15 1.495(13)
C15 C16 1.294(13)
C16 C17 1.467(15)
Si11 C112 1.78(3)
Si11 C113 1.91(2)
Si11 C111 2.08(2)
C113 C114 1.39(4)
C113 C115 1.53(3)
C113 C116 1.55(3)
Si12 C123 1.70(3)
Si12 C121 1.84(2)
Si12 C122 1.98(3)
C123 C124 1.52(3)
C123 C125 1.55(4)
C123 C126 1.76(4)
N2 C21 1.352(15)
N2 O23 1.409(10)
N2 C24 1.456(12)
O21 C23 1.408(10)
O21 Si21 1.690(11)
O21 Si22 1.699(11)
O23 C27 1.451(10)
C21 O22 1.230(14)
C21 C22 1.464(18)
C22 C23 1.543(14)
C23 C24 1.489(13)
C24 C25 1.498(11)
C25 C26 1.308(11)
C26 C27 1.435(12)
Si21 C212 1.78(3)
Si21 C213 1.84(3)
Si21 C211 1.923(15)
C213 C215 1.52(3)
C213 C216 1.54(3)
C213 C214 1.64(3)
Si22 C223 1.79(2)
Si22 C222 1.84(3)
C223 C226 1.48(3)
C223 C225 1.57(3)
C223 C224 1.66(3)
